data_7026625
loop_
_publ_author_name
'McAuley, Alex'
'Subramanian, S.'
'Barclay, T.'

_publ_section_title
;
 Synthesis, structure and electrochemistry of isomeric nickel(II)
 complexes of a [9]ane fused cyclam macrotricycle: evidence for a stable
 trans-IV and a redox induced rearrangement in a trans-I conformation.
;
_journal_issue 41
_journal_name_full 'Dalton transactions (Cambridge, England : 2003)'
_journal_page_first 9956
_journal_page_last 9961
_journal_paper_doi 10.1039/c0dt00550a
_journal_volume 39
_journal_year 2010
_chemical_formula_moiety cis-[Ni(C18H36N4S2)]Cl24H2O
_chemical_formula_sum 'C18 H44 Cl2 N4 Ni O4 S2'
_chemical_formula_weight 574.30
_chemical_name_common cis-(C18H36N4S2)Ni(ii)dichloridetetrahydrate
_chemical_name_systematic cis-(C18H36N4S2)Ni(II)dichloridetetrahydrate
_space_group_IT_number 33
_symmetry_cell_setting orthorhombic
_symmetry_space_group_name_Hall 'P 2c -2n'
_symmetry_space_group_name_H-M 'P n a 21'
_atom_sites_solution_hydrogens geom
_atom_sites_solution_primary direct
_atom_sites_solution_secondary difmap
_audit_creation_method SHELXL-97
_cell_angle_alpha 90.00
_cell_angle_beta 90.00
_cell_angle_gamma 90.00
_cell_formula_units_Z 4
_cell_length_a 17.450(3)
_cell_length_b 12.188(2)
_cell_length_c 11.897(2)
_cell_measurement_reflns_used 488
_cell_measurement_temperature 293(2)
_cell_measurement_theta_max 50
_cell_measurement_theta_min 4
_cell_volume 2530.3(7)
_computing_structure_refinement 'SHELXL-97 (Sheldrick, 1997)'
_computing_structure_solution 'SHELXS-97 (Sheldrick, 1990)'
_diffrn_ambient_temperature 293(2)
_diffrn_measured_fraction_theta_full 0.997
_diffrn_measured_fraction_theta_max 0.997
_diffrn_measurement_device_type Smart1000
_diffrn_measurement_method omega
_diffrn_radiation_monochromator graphite
_diffrn_radiation_source 'fine-focus sealed tube'
_diffrn_radiation_type MoK\a
_diffrn_radiation_wavelength 0.71073
_diffrn_reflns_av_R_equivalents 0.0274
_diffrn_reflns_av_sigmaI/netI 0.0355
_diffrn_reflns_limit_h_max 20
_diffrn_reflns_limit_h_min -20
_diffrn_reflns_limit_k_max 8
_diffrn_reflns_limit_k_min -14
_diffrn_reflns_limit_l_max 14
_diffrn_reflns_limit_l_min -14
_diffrn_reflns_number 12895
_diffrn_reflns_theta_full 25.02
_diffrn_reflns_theta_max 25.02
_diffrn_reflns_theta_min 2.04
_exptl_absorpt_coefficient_mu 1.175
_exptl_absorpt_process_details SADABS
_exptl_crystal_colour Pink
_exptl_crystal_density_diffrn 1.508
_exptl_crystal_density_method na
_exptl_crystal_description na
_exptl_crystal_F_000 1224
_exptl_crystal_size_max 0.42
_exptl_crystal_size_mid 0.33
_exptl_crystal_size_min 0.29
_refine_diff_density_max 0.354
_refine_diff_density_min -0.235
_refine_diff_density_rms 0.052
_refine_ls_abs_structure_details 'Flack H D (1983), Acta Cryst. A39, 876-881'
_refine_ls_abs_structure_Flack 0.496(15)
_refine_ls_extinction_method none
_refine_ls_goodness_of_fit_ref 1.012
_refine_ls_matrix_type full
_refine_ls_number_parameters 280
_refine_ls_number_reflns 4440
_refine_ls_number_restraints 1
_refine_ls_restrained_S_all 1.012
_refine_ls_R_factor_all 0.0428
_refine_ls_R_factor_gt 0.0325
_refine_ls_shift/su_max 0.001
_refine_ls_shift/su_mean 0.000
_refine_ls_structure_factor_coef Fsqd
_refine_ls_weighting_details 'calc w=1/[\s^2^(Fo^2^)+(0.0476P)^2^+0.0000P] where P=(Fo^2^+2Fc^2^)/3'
_refine_ls_weighting_scheme calc
_refine_ls_wR_factor_gt 0.0777
_refine_ls_wR_factor_ref 0.0825
_reflns_number_gt 3770
_reflns_number_total 4440
_reflns_threshold_expression >2sigma(I)
_cod_data_source_file c0dt00550a.txt
_cod_data_source_block 1_database_code_depnum_ccdc_archive
_cod_original_cell_volume 2530.3(8)
_cod_original_sg_symbol_H-M Pna21
_cod_database_code 7026625

loop_
_symmetry_equiv_pos_as_xyz
'x, y, z'
'-x, -y, z+1/2'
'x+1/2, -y+1/2, z'
'-x+1/2, y+1/2, z+1/2'

loop_
_atom_site_label
_atom_site_type_symbol
_atom_site_fract_x
_atom_site_fract_y
_atom_site_fract_z
_atom_site_U_iso_or_equiv
_atom_site_adp_type
_atom_site_occupancy
_atom_site_symmetry_multiplicity
_atom_site_calc_flag
_atom_site_refinement_flags
Ni1 Ni 0.88010(2) 0.23631(3) 0.64508(4) 0.02229(11) Uani 1 1 d .
Cl1 Cl 1.12366(6) -0.03303(9) 0.62836(11) 0.0631(3) Uani 1 1 d .
Cl2 Cl 1.08952(6) 0.58294(9) 0.63232(11) 0.0593(3) Uani 1 1 d .
S1 S 0.92181(6) 0.08800(8) 0.52009(9) 0.0401(3) Uani 1 1 d .
S2 S 1.00939(5) 0.23965(9) 0.72009(9) 0.0437(3) Uani 1 1 d .
N1 N 0.76905(17) 0.2053(3) 0.5705(3) 0.0390(8) Uani 1 1 d .
N2 N 0.89792(19) 0.3345(3) 0.5023(3) 0.0401(8) Uani 1 1 d .
N3 N 0.86321(16) 0.3764(2) 0.7561(3) 0.0329(7) Uani 1 1 d .
N4 N 0.85745(17) 0.1427(2) 0.7895(3) 0.0350(8) Uani 1 1 d .
C1 C 0.7581(2) 0.2985(4) 0.4914(4) 0.0542(12) Uani 1 1 d .
H1A H 0.7433 0.3635 0.5332 0.065 Uiso 1 1 calc R
H1B H 0.7172 0.2811 0.4392 0.065 Uiso 1 1 calc R
C2 C 0.8303(3) 0.3214(4) 0.4272(3) 0.0518(13) Uani 1 1 d .
H2A H 0.8398 0.2616 0.3753 0.062 Uiso 1 1 calc R
H2B H 0.8237 0.3879 0.3835 0.062 Uiso 1 1 calc R
C3 C 0.9116(3) 0.4520(3) 0.5320(4) 0.0557(13) Uani 1 1 d .
H3A H 0.9213 0.4917 0.4628 0.067 Uiso 1 1 calc R
H3B H 0.9582 0.4555 0.5763 0.067 Uiso 1 1 calc R
C4 C 0.8497(3) 0.5128(3) 0.5958(4) 0.0583(12) Uani 1 1 d .
H4A H 0.8072 0.5233 0.5443 0.070 Uiso 1 1 calc R
H4B H 0.8697 0.5851 0.6131 0.070 Uiso 1 1 calc R
C5 C 0.8166(2) 0.4659(3) 0.7045(3) 0.0454(10) Uani 1 1 d .
H5A H 0.8115 0.5250 0.7586 0.055 Uiso 1 1 calc R
H5B H 0.7657 0.4378 0.6892 0.055 Uiso 1 1 calc R
C6 C 0.8187(2) 0.3295(3) 0.8524(3) 0.0341(9) Uani 1 1 d .
H6A H 0.7653 0.3228 0.8310 0.041 Uiso 1 1 calc R
H6B H 0.8217 0.3793 0.9159 0.041 Uiso 1 1 calc R
C7 C 0.8487(2) 0.2187(3) 0.8871(3) 0.0409(9) Uani 1 1 d .
H7A H 0.8980 0.2278 0.9236 0.049 Uiso 1 1 calc R
H7B H 0.8138 0.1863 0.9412 0.049 Uiso 1 1 calc R
C8 C 0.7892(3) 0.0713(4) 0.7760(4) 0.0559(13) Uani 1 1 d .
H8A H 0.7840 0.0276 0.8437 0.067 Uiso 1 1 calc R
H8B H 0.7992 0.0210 0.7145 0.067 Uiso 1 1 calc R
C9 C 0.7133(2) 0.1259(4) 0.7538(4) 0.0609(14) Uani 1 1 d .
H9A H 0.6990 0.1650 0.8216 0.073 Uiso 1 1 calc R
H9B H 0.6757 0.0682 0.7432 0.073 Uiso 1 1 calc R
C10 C 0.7048(2) 0.2068(4) 0.6545(4) 0.0530(11) Uani 1 1 d .
H10A H 0.6573 0.1904 0.6154 0.064 Uiso 1 1 calc R
H10B H 0.7004 0.2805 0.6846 0.064 Uiso 1 1 calc R
C11 C 0.7622(2) 0.0986(4) 0.5082(4) 0.0502(12) Uani 1 1 d .
H11A H 0.7207 0.1056 0.4545 0.060 Uiso 1 1 calc R
H11B H 0.7475 0.0423 0.5617 0.060 Uiso 1 1 calc R
C12 C 0.8325(2) 0.0590(4) 0.4458(3) 0.0487(11) Uani 1 1 d .
H12A H 0.8342 0.0939 0.3725 0.058 Uiso 1 1 calc R
H12B H 0.8284 -0.0195 0.4340 0.058 Uiso 1 1 calc R
C13 C 0.9723(3) 0.1749(4) 0.4198(4) 0.0552(12) Uani 1 1 d .
H13A H 1.0257 0.1530 0.4185 0.066 Uiso 1 1 calc R
H13B H 0.9514 0.1612 0.3455 0.066 Uiso 1 1 calc R
C14 C 0.9685(3) 0.2964(3) 0.4424(3) 0.0488(11) Uani 1 1 d .
H14A H 1.0129 0.3171 0.4868 0.059 Uiso 1 1 calc R
H14B H 0.9720 0.3349 0.3712 0.059 Uiso 1 1 calc R
C21 C 0.9356(2) 0.4286(3) 0.7986(3) 0.0431(10) Uani 1 1 d .
H21A H 0.9510 0.4845 0.7453 0.052 Uiso 1 1 calc R
H21B H 0.9240 0.4653 0.8689 0.052 Uiso 1 1 calc R
C22 C 1.0023(2) 0.3546(4) 0.8179(4) 0.0549(12) Uani 1 1 d .
H22A H 0.9991 0.3257 0.8937 0.066 Uiso 1 1 calc R
H22B H 1.0489 0.3976 0.8129 0.066 Uiso 1 1 calc R
C23 C 1.0004(2) 0.1223(4) 0.8127(4) 0.0543(12) Uani 1 1 d .
H23A H 1.0390 0.0686 0.7923 0.065 Uiso 1 1 calc R
H23B H 1.0109 0.1458 0.8891 0.065 Uiso 1 1 calc R
C24 C 0.9229(3) 0.0676(4) 0.8100(4) 0.0519(12) Uani 1 1 d .
H24A H 0.9233 0.0120 0.7516 0.062 Uiso 1 1 calc R
H24B H 0.9148 0.0306 0.8812 0.062 Uiso 1 1 calc R
O1 O 0.98752(15) 0.7933(3) 0.6146(3) 0.0609(9) Uani 1 1 d .
HO1A H 1.0107 0.7356 0.6370 0.091 Uiso 1 1 d R
HO1B H 1.0196 0.8363 0.6544 0.091 Uiso 1 1 d R
O2 O 0.8445(2) -0.2097(3) 0.4936(3) 0.0813(12) Uani 1 1 d .
HO2A H 0.8012 -0.2177 0.5474 0.122 Uiso 1 1 d R
HO2B H 0.8940 -0.1941 0.5421 0.122 Uiso 1 1 d R
O3 O 1.1318(2) 0.2424(3) 0.2828(3) 0.0872(15) Uani 1 1 d .
HO3A H 1.0928 0.2204 0.2392 0.131 Uiso 1 1 d R
HO3B H 1.1857 0.2469 0.2435 0.131 Uiso 1 1 d R
O4 O 1.22541(16) -0.2450(3) 0.6600(3) 0.0647(9) Uani 1 1 d .
HO4A H 1.1930 -0.1913 0.6590 0.097 Uiso 1 1 d R
HO4B H 1.1965 -0.3015 0.6499 0.097 Uiso 1 1 d R

loop_
_atom_site_aniso_label
_atom_site_aniso_U_11
_atom_site_aniso_U_22
_atom_site_aniso_U_33
_atom_site_aniso_U_23
_atom_site_aniso_U_13
_atom_site_aniso_U_12
Ni1 0.0220(2) 0.0245(2) 0.02037(18) -0.0002(3) 0.0008(2) -0.00132(16)
Cl1 0.0514(6) 0.0697(7) 0.0683(9) -0.0259(7) 0.0039(6) -0.0052(5)
Cl2 0.0531(6) 0.0573(6) 0.0674(7) 0.0125(7) 0.0017(7) -0.0018(5)
S1 0.0415(6) 0.0390(6) 0.0397(5) -0.0078(5) 0.0041(5) 0.0023(5)
S2 0.0268(5) 0.0576(7) 0.0466(6) -0.0119(5) -0.0010(4) 0.0018(5)
N1 0.0317(17) 0.048(2) 0.0377(19) -0.0116(15) -0.0056(14) 0.0013(15)
N2 0.053(2) 0.0366(19) 0.0312(18) 0.0057(15) 0.0037(16) -0.0051(16)
N3 0.0322(18) 0.0308(17) 0.0358(18) -0.0039(15) -0.0013(13) -0.0012(14)
N4 0.0365(18) 0.0345(17) 0.0339(18) 0.0042(14) 0.0048(14) -0.0003(14)
C1 0.055(3) 0.067(3) 0.040(2) -0.003(2) -0.019(2) 0.018(2)
C2 0.074(3) 0.057(3) 0.025(2) 0.010(2) -0.014(2) 0.013(3)
C3 0.096(4) 0.032(2) 0.039(2) 0.007(2) 0.012(2) -0.014(2)
C4 0.093(4) 0.030(2) 0.053(3) 0.002(2) 0.001(3) 0.008(2)
C5 0.055(3) 0.037(2) 0.044(2) -0.006(2) -0.001(2) 0.014(2)
C6 0.034(2) 0.039(2) 0.029(2) -0.0064(17) 0.0049(17) 0.0036(18)
C7 0.048(2) 0.046(2) 0.029(2) 0.0019(18) 0.0061(18) 0.004(2)
C8 0.067(3) 0.044(3) 0.057(3) 0.004(2) 0.020(3) -0.023(2)
C9 0.045(3) 0.072(3) 0.066(3) -0.020(3) 0.022(2) -0.026(2)
C10 0.0225(18) 0.074(3) 0.063(3) -0.020(3) 0.003(2) -0.0034(17)
C11 0.040(2) 0.060(3) 0.050(3) -0.021(2) -0.001(2) -0.019(2)
C12 0.051(3) 0.046(3) 0.049(3) -0.017(2) -0.004(2) -0.004(2)
C13 0.055(3) 0.063(3) 0.047(3) -0.013(2) 0.021(2) -0.004(2)
C14 0.058(3) 0.052(3) 0.036(2) 0.001(2) 0.015(2) -0.007(2)
C21 0.043(2) 0.042(2) 0.044(2) -0.017(2) -0.0008(19) -0.0139(19)
C22 0.040(2) 0.064(3) 0.060(3) -0.024(3) -0.005(2) -0.005(2)
C23 0.056(3) 0.066(3) 0.041(2) 0.001(2) -0.014(2) 0.030(2)
C24 0.071(3) 0.037(2) 0.047(3) 0.007(2) 0.004(2) 0.019(2)
O1 0.0387(15) 0.073(2) 0.071(2) 0.0048(17) -0.0063(15) -0.0004(14)
O2 0.065(2) 0.111(3) 0.067(2) 0.027(2) -0.016(2) -0.014(2)
O3 0.060(3) 0.149(4) 0.053(2) 0.014(2) -0.0014(17) -0.014(2)
O4 0.0409(14) 0.092(2) 0.062(2) 0.0111(19) -0.0056(17) -0.0064(14)

loop_
_atom_type_symbol
_atom_type_description
_atom_type_scat_dispersion_real
_atom_type_scat_dispersion_imag
_atom_type_scat_source
C C 0.0033 0.0016 'International Tables Vol C Tables 4.2.6.8 and 6.1.1.4'
H H 0.0000 0.0000 'International Tables Vol C Tables 4.2.6.8 and 6.1.1.4'
N N 0.0061 0.0033 'International Tables Vol C Tables 4.2.6.8 and 6.1.1.4'
S S 0.1246 0.1234 'International Tables Vol C Tables 4.2.6.8 and 6.1.1.4'
Ni Ni 0.3393 1.1124 'International Tables Vol C Tables 4.2.6.8 and 6.1.1.4'
O O 0.0106 0.0060 'International Tables Vol C Tables 4.2.6.8 and 6.1.1.4'
Cl Cl 0.1484 0.1585 'International Tables Vol C Tables 4.2.6.8 and 6.1.1.4'

loop_
_geom_angle_atom_site_label_1
_geom_angle_atom_site_label_2
_geom_angle_atom_site_label_3
_geom_angle
N4 Ni1 N2 177.20(13)
N4 Ni1 N1 94.12(12)
N2 Ni1 N1 84.30(13)
N4 Ni1 N3 84.50(13)
N2 Ni1 N3 93.68(13)
N1 Ni1 N3 105.32(11)
N4 Ni1 S2 83.29(9)
N2 Ni1 S2 98.64(9)
N1 Ni1 S2 170.43(9)
N3 Ni1 S2 83.66(8)
N4 Ni1 S1 98.73(9)
N2 Ni1 S1 83.42(10)
N1 Ni1 S1 83.60(9)
N3 Ni1 S1 170.35(8)
S2 Ni1 S1 87.67(4)
C13 S1 C12 102.0(2)
C13 S1 Ni1 96.46(14)
C12 S1 Ni1 100.55(14)
C23 S2 C22 102.2(2)
C23 S2 Ni1 97.47(15)
C22 S2 Ni1 100.62(14)
C1 N1 C11 109.8(3)
C1 N1 C10 108.4(3)
C11 N1 C10 106.2(3)
C1 N1 Ni1 103.9(2)
C11 N1 Ni1 115.1(2)
C10 N1 Ni1 113.2(2)
C2 N2 C3 111.8(3)
C2 N2 C14 109.5(3)
C3 N2 C14 106.1(3)
C2 N2 Ni1 107.9(2)
C3 N2 Ni1 112.2(2)
C14 N2 Ni1 109.3(2)
C5 N3 C6 108.1(3)
C5 N3 C21 106.7(3)
C6 N3 C21 109.9(3)
C5 N3 Ni1 113.4(2)
C6 N3 Ni1 103.6(2)
C21 N3 Ni1 115.0(2)
C8 N4 C24 105.9(3)
C8 N4 C7 111.5(3)
C24 N4 C7 109.5(3)
C8 N4 Ni1 112.4(3)
C24 N4 Ni1 108.9(2)
C7 N4 Ni1 108.6(2)
N1 C1 C2 110.9(3)
N2 C2 C1 112.3(3)
N2 C3 C4 118.2(4)
C3 C4 C5 120.7(3)
N3 C5 C4 114.6(3)
N3 C6 C7 111.8(3)
N4 C7 C6 112.3(3)
N4 C8 C9 117.8(4)
C8 C9 C10 120.0(4)
N1 C10 C9 115.4(3)
N1 C11 C12 117.0(3)
C11 C12 S1 113.1(3)
C14 C13 S1 115.7(3)
N2 C14 C13 115.2(3)
C22 C21 N3 116.9(3)
C21 C22 S2 114.8(3)
C24 C23 S2 114.4(3)
N4 C24 C23 114.9(4)

loop_
_geom_bond_atom_site_label_1
_geom_bond_atom_site_label_2
_geom_bond_distance
Ni1 N4 2.100(3)
Ni1 N2 2.101(3)
Ni1 N1 2.164(3)
Ni1 N3 2.179(3)
Ni1 S2 2.4265(11)
Ni1 S1 2.4512(11)
S1 C13 1.822(4)
S1 C12 1.826(4)
S2 C23 1.813(4)
S2 C22 1.825(4)
N1 C1 1.487(5)
N1 C11 1.501(5)
N1 C10 1.502(5)
N2 C2 1.488(5)
N2 C3 1.495(5)
N2 C14 1.497(5)
N3 C5 1.492(5)
N3 C6 1.497(5)
N3 C21 1.501(4)
N4 C8 1.484(5)
N4 C24 1.484(5)
N4 C7 1.493(5)
C1 C2 1.499(7)
C3 C4 1.514(6)
C4 C5 1.528(5)
C6 C7 1.506(5)
C8 C9 1.506(6)
C9 C10 1.546(6)
C11 C12 1.514(5)
C13 C14 1.507(6)
C21 C22 1.490(6)
C23 C24 1.508(6)
